data_7703464
loop_
_publ_author_name
'Jiao, Yang'
'Hong, Jin'
'Chen, Yuncong'
'Zhang, Yuming'
'Guo, Zijian'
'Han, Zhong'
'He, Weijiang'

_publ_section_title
;
 A novel binuclear Pd(ii) complex displaying synergic peptide cleavage
 behaviour.
;
_journal_issue 10
_journal_name_full 'Dalton transactions (Cambridge, England : 2003)'
_journal_page_first 3164
_journal_page_last 3173
_journal_paper_doi 10.1039/d0dt00130a
_journal_volume 49
_journal_year 2020
_chemical_formula_sum 'C13 H23 Cl3 N4 O9 Pd2'
_chemical_formula_weight 698.50
_space_group_IT_number 2
_space_group_name_Hall '-P 1'
_space_group_name_H-M_alt 'P -1'
_atom_sites_solution_hydrogens geom
_atom_sites_solution_primary direct
_atom_sites_solution_secondary difmap
_audit_creation_method SHELXL-97
_audit_update_record
;
2020-01-13 deposited with the CCDC.	2020-02-04 downloaded from the CCDC.
;
_cell_angle_alpha 70.4900(10)
_cell_angle_beta 73.6940(10)
_cell_angle_gamma 71.3320(10)
_cell_formula_units_Z 2
_cell_length_a 8.5139(10)
_cell_length_b 10.7443(12)
_cell_length_c 14.4956(16)
_cell_measurement_temperature 273(2)
_cell_volume 1161.4(2)
_computing_structure_refinement 'SHELXL-97 (Sheldrick, 2008)'
_computing_structure_solution 'SHELXS-97 (Sheldrick, 2008)'
_diffrn_ambient_temperature 273(2)
_diffrn_measured_fraction_theta_full 0.986
_diffrn_measured_fraction_theta_max 0.986
_diffrn_radiation_monochromator graphite
_diffrn_radiation_source 'fine-focus sealed tube'
_diffrn_radiation_type MoK\a
_diffrn_radiation_wavelength 0.71073
_diffrn_reflns_av_R_equivalents 0.0443
_diffrn_reflns_av_sigmaI/netI 0.0460
_diffrn_reflns_limit_h_max 6
_diffrn_reflns_limit_h_min -10
_diffrn_reflns_limit_k_max 12
_diffrn_reflns_limit_k_min -12
_diffrn_reflns_limit_l_max 16
_diffrn_reflns_limit_l_min -17
_diffrn_reflns_number 5854
_diffrn_reflns_theta_full 25.01
_diffrn_reflns_theta_max 25.01
_diffrn_reflns_theta_min 2.08
_exptl_absorpt_coefficient_mu 1.944
_exptl_absorpt_correction_T_max 0.7335
_exptl_absorpt_correction_T_min 0.6744
_exptl_crystal_density_diffrn 1.997
_exptl_crystal_density_method 'not measured'
_exptl_crystal_F_000 688
_exptl_crystal_size_max 0.22
_exptl_crystal_size_mid 0.19
_exptl_crystal_size_min 0.17
_platon_squeeze_details
;
;
_refine_diff_density_max 0.892
_refine_diff_density_min -0.976
_refine_diff_density_rms 0.119
_refine_ls_extinction_method none
_refine_ls_goodness_of_fit_ref 1.018
_refine_ls_hydrogen_treatment mixed
_refine_ls_matrix_type full
_refine_ls_number_parameters 324
_refine_ls_number_reflns 4041
_refine_ls_number_restraints 114
_refine_ls_restrained_S_all 1.061
_refine_ls_R_factor_all 0.0504
_refine_ls_R_factor_gt 0.0406
_refine_ls_shift/su_max 0.001
_refine_ls_shift/su_mean 0.000
_refine_ls_structure_factor_coef Fsqd
_refine_ls_weighting_details 'calc w=1/[\s^2^(Fo^2^)+(0.0687P)^2^+0.0000P] where P=(Fo^2^+2Fc^2^)/3'
_refine_ls_weighting_scheme calc
_refine_ls_wR_factor_gt 0.1060
_refine_ls_wR_factor_ref 0.1106
_reflns_number_gt 3270
_reflns_number_total 4041
_reflns_threshold_expression >2sigma(I)
_cod_data_source_file d0dt00130a3.cif
_cod_data_source_block 291215_0m-sr
_cod_depositor_comments 'Adding full bibliography for 7703464.cif.'
_cod_database_code 7703464

loop_
_symmetry_equiv_pos_as_xyz
'x, y, z'
'-x, -y, -z'

loop_
_atom_site_label
_atom_site_type_symbol
_atom_site_fract_x
_atom_site_fract_y
_atom_site_fract_z
_atom_site_U_iso_or_equiv
_atom_site_adp_type
_atom_site_occupancy
_atom_site_symmetry_multiplicity
_atom_site_calc_flag
_atom_site_refinement_flags
_atom_site_disorder_assembly
_atom_site_disorder_group
Pd1 Pd 0.23723(5) 0.23839(4) 0.25829(3) 0.04385(15) Uani 1 1 d . . .
Pd2 Pd 0.36835(5) -0.05284(4) 0.37589(3) 0.04350(15) Uani 1 1 d . . .
O5 O 0.6878(16) 0.2564(10) 0.2273(11) 0.127(5) Uani 0.600(17) 1 d PDU A 1
O7 O 0.5980(14) 0.4766(12) 0.1499(11) 0.105(4) Uani 0.600(17) 1 d PDU A 1
O8 O 0.7446(14) 0.4157(14) 0.2796(8) 0.089(4) Uani 0.600(17) 1 d PDU A 1
O9 O 0.8845(13) 0.3713(16) 0.1232(8) 0.116(5) Uani 0.600(17) 1 d PDU A 1
Cl1 Cl 0.7321(2) 0.38784(19) 0.19342(12) 0.0703(5) Uani 0.600(17) 1 d PD A 1
O4 O 0.2747(12) 0.5754(10) 0.3686(8) 0.111(3) Uani 0.80 1 d PU B 1
O10 O -0.0135(14) 0.6492(13) 0.4014(10) 0.121(4) Uani 0.80 1 d P B 1
Cl3 Cl 0.1173(2) 0.10900(15) 0.40960(12) 0.0642(4) Uani 1 1 d . . .
O1 O 0.3693(5) 0.0552(4) 0.2312(3) 0.0507(9) Uani 1 1 d . . .
N4 N 0.5879(6) -0.1861(4) 0.3438(3) 0.0486(11) Uani 1 1 d . . .
H4A H 0.6738 -0.1499 0.3394 0.058 Uiso 1 1 calc R . .
N2 N 0.3402(7) 0.3456(5) 0.1269(3) 0.0536(12) Uani 1 1 d . . .
H2A H 0.4393 0.3547 0.1328 0.064 Uiso 1 1 calc R . .
N3 N 0.3648(7) -0.1682(5) 0.5179(3) 0.0569(12) Uani 1 1 d . . .
H3A H 0.3415 -0.1149 0.5590 0.068 Uiso 1 1 calc R . .
H3B H 0.2844 -0.2143 0.5368 0.068 Uiso 1 1 calc R . .
C3 C 0.5138(8) 0.1435(6) 0.0653(4) 0.0546(15) Uani 1 1 d . . .
C7 C 0.6033(8) -0.2103(6) 0.2470(5) 0.0590(15) Uani 1 1 d . . .
H7A H 0.5046 -0.2380 0.2485 0.071 Uiso 1 1 calc R . .
H7B H 0.7017 -0.2847 0.2373 0.071 Uiso 1 1 calc R . .
N1 N 0.0991(7) 0.4207(5) 0.2798(4) 0.0554(12) Uani 1 1 d . . .
H1A H -0.0104 0.4307 0.2807 0.067 Uiso 1 1 calc R . .
H1B H 0.1072 0.4267 0.3387 0.067 Uiso 1 1 calc R . .
C5 C 0.6194(7) -0.0877(6) 0.1608(4) 0.0510(14) Uani 1 1 d . . .
C4 C 0.5022(7) 0.0373(6) 0.1542(4) 0.0485(13) Uani 1 1 d . . .
C12 C 0.1635(9) 0.5279(6) 0.1979(5) 0.0669(17) Uani 1 1 d . . .
H12A H 0.2564 0.5450 0.2141 0.080 Uiso 1 1 calc R . .
H12B H 0.0748 0.6118 0.1891 0.080 Uiso 1 1 calc R . .
C11 C 0.2224(9) 0.4847(6) 0.1040(5) 0.0634(17) Uani 1 1 d . . .
H11A H 0.2805 0.5482 0.0522 0.076 Uiso 1 1 calc R . .
H11B H 0.1271 0.4817 0.0813 0.076 Uiso 1 1 calc R . .
C6 C 0.7512(8) -0.1045(7) 0.0763(5) 0.0601(16) Uani 1 1 d . . .
H6 H 0.8302 -0.1881 0.0797 0.072 Uiso 1 1 calc R . .
C1 C 0.7649(8) -0.0014(8) -0.0095(5) 0.0626(17) Uani 1 1 d . . .
C8 C 0.3772(9) 0.2744(6) 0.0493(4) 0.0621(16) Uani 1 1 d . . .
H8A H 0.4116 0.3345 -0.0152 0.075 Uiso 1 1 calc R . .
H8B H 0.2748 0.2543 0.0480 0.075 Uiso 1 1 calc R . .
C2 C 0.6459(9) 0.1193(7) -0.0138(4) 0.0617(16) Uani 1 1 d . . .
H2 H 0.6534 0.1891 -0.0726 0.074 Uiso 1 1 calc R . .
C10 C 0.5330(8) -0.2648(6) 0.5236(5) 0.0630(16) Uani 1 1 d . . .
H10A H 0.5249 -0.3422 0.5816 0.076 Uiso 1 1 calc R . .
H10B H 0.6115 -0.2202 0.5290 0.076 Uiso 1 1 calc R . .
C9 C 0.5929(8) -0.3110(6) 0.4298(5) 0.0584(15) Uani 1 1 d . . .
H9A H 0.7072 -0.3686 0.4275 0.070 Uiso 1 1 calc R . .
H9B H 0.5200 -0.3627 0.4274 0.070 Uiso 1 1 calc R . .
Cl2 Cl 0.1343(2) 0.66509(16) 0.41290(14) 0.0679(4) Uani 1 1 d . . .
C13 C 0.9060(9) -0.0198(9) -0.0994(5) 0.081(2) Uani 1 1 d . . .
H13A H 0.9326 0.0660 -0.1357 0.121 Uiso 1 1 calc R . .
H13B H 0.8697 -0.0524 -0.1421 0.121 Uiso 1 1 calc R . .
H13C H 1.0045 -0.0848 -0.0772 0.121 Uiso 1 1 calc R . .
O2 O 0.1468(7) 0.7976(6) 0.3556(4) 0.090 Uani 1 1 d U B .
O3 O 0.1598(7) 0.6459(5) 0.5118(4) 0.090 Uani 1 1 d U B .
O5' O 0.8363(19) 0.479(2) 0.1297(11) 0.103(6) Uani 0.400(17) 1 d PDU A 2
O9' O 0.757(3) 0.285(2) 0.1518(19) 0.174(11) Uani 0.400(17) 1 d PDU A 2
O7' O 0.564(2) 0.471(2) 0.1946(16) 0.123(8) Uani 0.400(17) 1 d PDU A 2
O8' O 0.770(2) 0.346(2) 0.2873(11) 0.105(6) Uani 0.400(17) 1 d PDU A 2
Cl1' Cl 0.7321(2) 0.38784(19) 0.19342(12) 0.0703(5) Uani 0.400(17) 1 d PD A 2
O10' O -0.046(4) 0.669(5) 0.458(3) 0.092(12) Uani 0.20 1 d P B 2
O4' O 0.199(3) 0.534(3) 0.3981(19) 0.057(6) Uani 0.20 1 d PU B 2

loop_
_atom_site_aniso_label
_atom_site_aniso_U_11
_atom_site_aniso_U_22
_atom_site_aniso_U_33
_atom_site_aniso_U_23
_atom_site_aniso_U_13
_atom_site_aniso_U_12
Pd1 0.0505(3) 0.0410(2) 0.0383(3) -0.00420(18) -0.01206(18) -0.01303(19)
Pd2 0.0484(3) 0.0387(2) 0.0383(3) -0.00535(17) -0.00821(18) -0.00956(18)
O5 0.132(8) 0.105(7) 0.152(9) -0.026(6) -0.030(7) -0.051(6)
O7 0.091(7) 0.103(7) 0.094(7) 0.032(5) -0.048(5) -0.022(5)
O8 0.093(6) 0.105(7) 0.086(6) -0.038(5) -0.026(5) -0.027(5)
O9 0.099(7) 0.149(10) 0.096(7) -0.027(6) -0.010(5) -0.039(6)
Cl1 0.0657(11) 0.0851(12) 0.0546(10) -0.0059(8) -0.0200(8) -0.0180(9)
O4 0.106(6) 0.115(6) 0.108(6) -0.063(5) -0.028(5) 0.019(5)
O10 0.077(7) 0.124(8) 0.183(13) -0.052(8) -0.028(7) -0.041(6)
Cl3 0.0634(10) 0.0472(8) 0.0557(9) -0.0028(7) 0.0056(7) -0.0051(7)
O1 0.056(2) 0.046(2) 0.042(2) -0.0050(17) -0.0073(18) -0.0109(17)
N4 0.046(3) 0.048(3) 0.049(3) -0.010(2) -0.013(2) -0.006(2)
N2 0.072(3) 0.049(3) 0.043(3) -0.004(2) -0.020(2) -0.021(2)
N3 0.069(3) 0.049(3) 0.044(3) -0.007(2) -0.008(2) -0.011(2)
C3 0.072(4) 0.063(4) 0.034(3) -0.009(3) -0.013(3) -0.025(3)
C7 0.067(4) 0.049(3) 0.061(4) -0.024(3) -0.011(3) -0.006(3)
N1 0.066(3) 0.043(3) 0.055(3) -0.010(2) -0.014(2) -0.012(2)
C5 0.057(4) 0.056(3) 0.044(3) -0.021(3) -0.011(3) -0.012(3)
C4 0.055(3) 0.056(3) 0.040(3) -0.013(3) -0.014(3) -0.016(3)
C12 0.087(5) 0.044(3) 0.064(4) -0.004(3) -0.021(4) -0.015(3)
C11 0.079(5) 0.048(3) 0.057(4) 0.006(3) -0.029(3) -0.015(3)
C6 0.052(4) 0.081(4) 0.054(4) -0.035(3) -0.008(3) -0.010(3)
C1 0.062(4) 0.097(5) 0.042(3) -0.029(3) -0.005(3) -0.030(4)
C8 0.090(5) 0.059(4) 0.039(3) -0.004(3) -0.022(3) -0.021(3)
C2 0.077(4) 0.074(4) 0.040(3) -0.011(3) -0.010(3) -0.035(4)
C10 0.074(4) 0.059(4) 0.049(4) 0.003(3) -0.021(3) -0.018(3)
C9 0.057(4) 0.045(3) 0.063(4) -0.004(3) -0.015(3) -0.006(3)
Cl2 0.0647(10) 0.0522(9) 0.0918(13) -0.0249(8) -0.0178(9) -0.0134(7)
C13 0.078(5) 0.119(6) 0.050(4) -0.031(4) 0.004(3) -0.036(4)
O2 0.091 0.089 0.089 -0.025 -0.017 -0.022
O3 0.091 0.089 0.089 -0.025 -0.017 -0.022
O5' 0.086(8) 0.120(11) 0.091(9) 0.003(7) -0.018(6) -0.044(7)
O9' 0.189(14) 0.156(13) 0.172(14) -0.068(10) -0.014(9) -0.028(9)
O7' 0.117(11) 0.123(11) 0.116(12) -0.004(8) -0.045(8) -0.023(8)
O8' 0.107(9) 0.120(11) 0.076(8) 0.015(7) -0.043(7) -0.034(8)
Cl1' 0.0657(11) 0.0851(12) 0.0546(10) -0.0059(8) -0.0200(8) -0.0180(9)
O10' 0.037(14) 0.12(3) 0.14(3) -0.07(2) 0.011(17) -0.036(15)
O4' 0.066(10) 0.053(9) 0.053(10) -0.031(7) -0.009(8) -0.001(8)

loop_
_atom_type_symbol
_atom_type_description
_atom_type_scat_dispersion_real
_atom_type_scat_dispersion_imag
_atom_type_scat_source
C C 0.0033 0.0016 'International Tables Vol C Tables 4.2.6.8 and 6.1.1.4'
H H 0.0000 0.0000 'International Tables Vol C Tables 4.2.6.8 and 6.1.1.4'
N N 0.0061 0.0033 'International Tables Vol C Tables 4.2.6.8 and 6.1.1.4'
O O 0.0106 0.0060 'International Tables Vol C Tables 4.2.6.8 and 6.1.1.4'
Cl Cl 0.1484 0.1585 'International Tables Vol C Tables 4.2.6.8 and 6.1.1.4'
Pd Pd -0.9988 1.0072 'International Tables Vol C Tables 4.2.6.8 and 6.1.1.4'

loop_
_geom_angle_atom_site_label_1
_geom_angle_atom_site_label_2
_geom_angle_atom_site_label_3
_geom_angle
N2 Pd1 N1 85.3(2)
N2 Pd1 O1 93.80(17)
N1 Pd1 O1 176.92(18)
N2 Pd1 Cl3 178.47(14)
N1 Pd1 Cl3 95.88(15)
O1 Pd1 Cl3 84.95(11)
N2 Pd1 Pd2 129.80(14)
N1 Pd1 Pd2 140.48(14)
O1 Pd1 Pd2 41.60(10)
Cl3 Pd1 Pd2 49.40(4)
N4 Pd2 N3 85.38(19)
N4 Pd2 O1 93.68(17)
N3 Pd2 O1 176.95(18)
N4 Pd2 Cl3 177.86(14)
N3 Pd2 Cl3 96.10(14)
O1 Pd2 Cl3 84.93(11)
N4 Pd2 Pd1 128.85(13)
N3 Pd2 Pd1 140.43(14)
O1 Pd2 Pd1 41.77(10)
Cl3 Pd2 Pd1 49.20(4)
O7 Cl1 O9 112.3(7)
O7 Cl1 O8 113.6(7)
O9 Cl1 O8 114.2(6)
O7 Cl1 O5 103.1(6)
O9 Cl1 O5 105.9(6)
O8 Cl1 O5 106.5(6)
Pd1 Cl3 Pd2 81.39(5)
C4 O1 Pd2 124.9(3)
C4 O1 Pd1 124.9(3)
Pd2 O1 Pd1 96.63(16)
C7 N4 C9 114.3(5)
C7 N4 Pd2 110.1(3)
C9 N4 Pd2 106.7(3)
C7 N4 H4A 108.6
C9 N4 H4A 108.6
Pd2 N4 H4A 108.6
C8 N2 C11 113.5(5)
C8 N2 Pd1 110.9(4)
C11 N2 Pd1 107.5(4)
C8 N2 H2A 108.3
C11 N2 H2A 108.3
Pd1 N2 H2A 108.3
C10 N3 Pd2 108.2(4)
C10 N3 H3A 110.1
Pd2 N3 H3A 110.1
C10 N3 H3B 110.1
Pd2 N3 H3B 110.1
H3A N3 H3B 108.4
C2 C3 C4 118.3(6)
C2 C3 C8 119.2(5)
C4 C3 C8 122.1(5)
N4 C7 C5 113.1(5)
N4 C7 H7A 109.0
C5 C7 H7A 109.0
N4 C7 H7B 109.0
C5 C7 H7B 109.0
H7A C7 H7B 107.8
C12 N1 Pd1 108.4(4)
C12 N1 H1A 110.0
Pd1 N1 H1A 110.0
C12 N1 H1B 110.0
Pd1 N1 H1B 110.0
H1A N1 H1B 108.4
C4 C5 C6 118.2(6)
C4 C5 C7 123.2(5)
C6 C5 C7 118.2(5)
O1 C4 C5 120.0(5)
O1 C4 C3 119.8(5)
C5 C4 C3 120.1(5)
N1 C12 C11 109.9(5)
N1 C12 H12A 109.7
C11 C12 H12A 109.7
N1 C12 H12B 109.7
C11 C12 H12B 109.7
H12A C12 H12B 108.2
C12 C11 N2 106.9(5)
C12 C11 H11A 110.3
N2 C11 H11A 110.3
C12 C11 H11B 110.3
N2 C11 H11B 110.3
H11A C11 H11B 108.6
C1 C6 C5 122.1(6)
C1 C6 H6 119.0
C5 C6 H6 119.0
C2 C1 C6 118.1(6)
C2 C1 C13 120.1(7)
C6 C1 C13 121.8(7)
N2 C8 C3 113.3(5)
N2 C8 H8A 108.9
C3 C8 H8A 108.9
N2 C8 H8B 108.9
C3 C8 H8B 108.9
H8A C8 H8B 107.7
C1 C2 C3 123.2(6)
C1 C2 H2 118.4
C3 C2 H2 118.4
N3 C10 C9 107.3(5)
N3 C10 H10A 110.3
C9 C10 H10A 110.3
N3 C10 H10B 110.3
C9 C10 H10B 110.3
H10A C10 H10B 108.5
N4 C9 C10 107.3(5)
N4 C9 H9A 110.3
C10 C9 H9A 110.2
N4 C9 H9B 110.3
C10 C9 H9B 110.3
H9A C9 H9B 108.5
O10 Cl2 O4' 82.4(12)
O10 Cl2 O2 106.7(6)
O4' Cl2 O2 135.5(11)
O10 Cl2 O4 109.3(6)
O4' Cl2 O4 34.3(10)
O2 Cl2 O4 105.6(5)
O10 Cl2 O3 119.7(6)
O4' Cl2 O3 103.7(11)
O2 Cl2 O3 108.3(3)
O4 Cl2 O3 106.5(5)
O10 Cl2 O10' 35.0(13)
O4' Cl2 O10' 103.1(19)
O2 Cl2 O10' 108(2)
O4 Cl2 O10' 136.8(16)
O3 Cl2 O10' 87.3(17)
C1 C13 H13A 109.5
C1 C13 H13B 109.5
H13A C13 H13B 109.5
C1 C13 H13C 109.5
H13A C13 H13C 109.5
H13B C13 H13C 109.5

loop_
_geom_bond_atom_site_label_1
_geom_bond_atom_site_label_2
_geom_bond_distance
Pd1 N2 1.992(5)
Pd1 N1 2.011(5)
Pd1 O1 2.036(4)
Pd1 Cl3 2.3240(15)
Pd1 Pd2 3.0353(6)
Pd2 N4 2.001(4)
Pd2 N3 2.015(5)
Pd2 O1 2.029(4)
Pd2 Cl3 2.3310(15)
O5 Cl1 1.467(10)
O7 Cl1 1.384(9)
O8 Cl1 1.416(9)
O9 Cl1 1.408(10)
O4 Cl2 1.420(8)
O10 Cl2 1.384(11)
O1 C4 1.363(7)
N4 C7 1.474(7)
N4 C9 1.494(7)
N4 H4A 0.9100
N2 C8 1.473(7)
N2 C11 1.499(7)
N2 H2A 0.9100
N3 C10 1.481(8)
N3 H3A 0.9000
N3 H3B 0.9000
C3 C2 1.391(8)
C3 C4 1.411(8)
C3 C8 1.506(9)
C7 C5 1.495(8)
C7 H7A 0.9700
C7 H7B 0.9700
N1 C12 1.470(8)
N1 H1A 0.9000
N1 H1B 0.9000
C5 C4 1.386(8)
C5 C6 1.428(8)
C12 C11 1.487(9)
C12 H12A 0.9700
C12 H12B 0.9700
C11 H11A 0.9700
C11 H11B 0.9700
C6 C1 1.367(9)
C6 H6 0.9300
C1 C2 1.361(9)
C1 C13 1.524(9)
C8 H8A 0.9700
C8 H8B 0.9700
C2 H2 0.9300
C10 C9 1.501(9)
C10 H10A 0.9700
C10 H10B 0.9700
C9 H9A 0.9700
C9 H9B 0.9700
Cl2 O4' 1.41(2)
Cl2 O2 1.409(6)
Cl2 O3 1.447(6)
Cl2 O10' 1.48(3)
C13 H13A 0.9600
C13 H13B 0.9600
C13 H13C 0.9600

loop_
_platon_squeeze_void_nr
_platon_squeeze_void_average_x
_platon_squeeze_void_average_y
_platon_squeeze_void_average_z
_platon_squeeze_void_volume
_platon_squeeze_void_count_electrons
_platon_squeeze_void_content
1 0.146 0.000 0.681 7 8 ' '
2 0.854 0.000 0.319 7 8 ' '
